data_2202784
loop_
_publ_author_name
'Sakai, Ken'
'Sakamoto, Tomohiko'
'Kajiwara, Takashi'
'Ito, Tasuku'

_publ_section_title
;
 A head-to-head isomer of
 di-\m-\a-pyrrolidinonato-bis[<i>cis</i>-diamminebromoplatinum(III)]
 dinitrate
;
_journal_issue 7
_journal_name_full 'Acta Crystallographica Section E'
_journal_page_first m553
_journal_page_last m555
_journal_paper_doi 10.1107/S1600536803014405
_journal_volume 59
_journal_year 2003
_chemical_formula_iupac '[Pt2 Br2 (C4 H6 N O)2 (N H3)4] (N O3)2'
_chemical_formula_moiety 'C8 H24 Br2 N6 O2 Pt2 2+, 2N O3 1-'
_chemical_formula_sum 'C8 H24 Br2 N8 O8 Pt2'
_chemical_formula_weight 910.35
_chemical_name_systematic
;
di-\m-\a-pyrrolidinonato-bis[cis-diamminebromoplatinum(III)] dinitrate
;
_space_group_IT_number 2
_symmetry_cell_setting triclinic
_symmetry_space_group_name_Hall '-P 1'
_symmetry_space_group_name_H-M 'P -1'
_atom_sites_solution_hydrogens geom
_atom_sites_solution_primary direct
_atom_sites_solution_secondary difmap
_cell_angle_alpha 80.1640(10)
_cell_angle_beta 78.0410(10)
_cell_angle_gamma 84.5400(10)
_cell_formula_units_Z 2
_cell_length_a 9.0092(5)
_cell_length_b 10.1125(6)
_cell_length_c 12.0131(7)
_cell_measurement_reflns_used 2413
_cell_measurement_temperature 293(2)
_cell_measurement_theta_max 23.27
_cell_measurement_theta_min 2.62
_cell_volume 1052.94(11)
_computing_cell_refinement 'SAINT (Bruker, 2001)'
_computing_data_collection 'SMART (Bruker, 2001)'
_computing_data_reduction SAINT
_computing_molecular_graphics 'KENX (Sakai, 2002)'
_computing_publication_material
;
SHELXL97, TEXSAN (Molecular Structure Corporation, 2001),
KENX and ORTEPII (Johnson, 1976)
;
_computing_structure_refinement 'SHELXL97 (Sheldrick, 1997)'
_computing_structure_solution 'SHELXS97 (Sheldrick, 1997)'
_diffrn_ambient_temperature 293(2)
_diffrn_detector_area_resol_mean 8.366
_diffrn_measured_fraction_theta_full 0.993
_diffrn_measured_fraction_theta_max 0.993
_diffrn_measurement_device 'Bruker SMART APEX CCD-detector'
_diffrn_measurement_method \w
_diffrn_radiation_monochromator graphite
_diffrn_radiation_source 'fine-focus sealed tube'
_diffrn_radiation_type MoK\a
_diffrn_radiation_wavelength 0.71069
_diffrn_reflns_av_R_equivalents 0.0357
_diffrn_reflns_av_sigmaI/netI 0.0523
_diffrn_reflns_limit_h_max 12
_diffrn_reflns_limit_h_min -12
_diffrn_reflns_limit_k_max 14
_diffrn_reflns_limit_k_min -14
_diffrn_reflns_limit_l_max 16
_diffrn_reflns_limit_l_min -16
_diffrn_reflns_number 13222
_diffrn_reflns_theta_full 30.03
_diffrn_reflns_theta_max 30.03
_diffrn_reflns_theta_min 1.75
_diffrn_standards_decay_% 'variation 0.24'
_diffrn_standards_interval_time 330
_diffrn_standards_number 104
_exptl_absorpt_coefficient_mu 17.119
_exptl_absorpt_correction_T_max 0.302
_exptl_absorpt_correction_T_min 0.140
_exptl_absorpt_correction_type multi-scan
_exptl_absorpt_process_details '(SADABS; Sheldrick, 1996)'
_exptl_crystal_colour orange
_exptl_crystal_density_diffrn 2.871
_exptl_crystal_density_meas ?
_exptl_crystal_density_method 'not measured'
_exptl_crystal_description needle
_exptl_crystal_F_000 836
_exptl_crystal_size_max 0.15
_exptl_crystal_size_mid 0.070
_exptl_crystal_size_min 0.070
_refine_diff_density_max 2.901
_refine_diff_density_min -2.212
_refine_ls_extinction_expression not_refined
_refine_ls_extinction_method none
_refine_ls_goodness_of_fit_ref 0.948
_refine_ls_hydrogen_treatment constr
_refine_ls_matrix_type full
_refine_ls_number_parameters 246
_refine_ls_number_reflns 6122
_refine_ls_number_restraints 14
_refine_ls_restrained_S_all 0.950
_refine_ls_R_factor_all 0.0631
_refine_ls_R_factor_gt 0.0365
_refine_ls_shift/su_max <0.001
_refine_ls_shift/su_mean 0.000
_refine_ls_structure_factor_coef Fsqd
_refine_ls_weighting_details 'calc w = 1/[\s^2^(Fo^2^)+(0.0467P)^2^] where P = (Fo^2^+2Fc^2^)/3'
_refine_ls_weighting_scheme calc
_refine_ls_wR_factor_gt 0.0841
_refine_ls_wR_factor_ref 0.0924
_reflns_number_gt 4127
_reflns_number_total 6122
_reflns_threshold_expression I>2\s(I)
_cod_data_source_file ob6261.cif
_cod_data_source_block I
_cod_depositor_comments
;
The following automatic conversions were performed:
'_symmetry_cell_setting' value 'Triclinic' changed to 'triclinic'
according to '/home/saulius/struct/CIF-dictionaries/cif_core.dic'
dictionary named 'cif_core.dic' version 2.4.1 from 2010-06-29.

Automatic conversion script
Id: cif_fix_enum 1527 2010-12-29 10:47:43Z saulius 

The following automatic conversions were performed:

'_symmetry_cell_setting' value 'Triclinic' changed to 'triclinic'
according to /home/saulius/struct/CIF-dictionaries/cif_core.dic
dictionary named 'cif_core.dic' version 2.4.1 from 2010-06-29.

Automatic conversion script
Id: cif_fix_values 1715 2011-07-08 13:25:40Z adriana 

The following automatic conversions were performed:

'_exptl_crystal_density_meas' value 'not measured' was changed to '?'
- the value is perceived as not measured.

Automatic conversion script
Id: cif_fix_values 3008 2015-01-20 13:52:24Z robertas 
;
_cod_database_code 2202784
_cod_database_fobs_code 2202784

loop_
_symmetry_equiv_pos_as_xyz
'x, y, z'
'-x, -y, -z'

loop_
_atom_site_label
_atom_site_fract_x
_atom_site_fract_y
_atom_site_fract_z
_atom_site_U_iso_or_equiv
_atom_site_adp_type
_atom_site_calc_flag
_atom_site_refinement_flags
_atom_site_occupancy
_atom_site_disorder_assembly
_atom_site_disorder_group
_atom_site_type_symbol
Pt1 0.12639(3) 0.32007(2) 0.20144(2) 0.02349(8) Uani d . 1 . . Pt
Pt2 0.37489(3) 0.18378(2) 0.25391(2) 0.02310(8) Uani d . 1 . . Pt
Br1 -0.12962(9) 0.44849(8) 0.17478(8) 0.0397(2) Uani d . 1 . . Br
Br2 0.60975(10) 0.05224(8) 0.31580(8) 0.0432(2) Uani d . 1 . . Br
O1 0.0125(6) 0.1580(5) 0.2816(5) 0.0380(13) Uani d . 1 . . O
O2 0.1045(6) 0.3956(5) 0.3499(4) 0.0380(13) Uani d . 1 . . O
O3A 0.7579(15) 0.2108(13) 0.0094(11) 0.0727(15) Uiso d PD 0.50 . . O
O3B 0.7069(13) 0.1906(14) -0.0259(13) 0.0727(15) Uiso d PD 0.50 . . O
O4A 0.9445(16) 0.2195(15) -0.1319(12) 0.0727(15) Uiso d PD 0.50 . . O
O4B 0.9348(16) 0.2403(14) -0.0960(14) 0.0727(15) Uiso d PD 0.50 . . O
O5A 0.8010(15) 0.0537(12) -0.0952(13) 0.0727(15) Uiso d PD 0.50 . . O
O5B 0.8722(15) 0.0413(12) -0.0913(14) 0.0727(15) Uiso d PD 0.50 . . O
O6 0.4375(8) 0.2175(6) -0.1514(6) 0.067(2) Uani d . 1 . . O
O7 0.4498(7) 0.3800(5) -0.0597(5) 0.0444(14) Uani d . 1 . . O
O8 0.5651(7) 0.3883(6) -0.2363(5) 0.0503(16) Uani d . 1 . . O
N1 0.2286(7) 0.0386(5) 0.3273(5) 0.0287(13) Uani d . 1 . . N
N2 0.3245(7) 0.2807(6) 0.3926(5) 0.0300(13) Uani d . 1 . . N
N3 0.1339(8) 0.2503(6) 0.0512(5) 0.0394(16) Uani d . 1 . . N
H3A 0.1170 0.1632 0.0660 0.059 Uiso calc R 1 . . H
H3B 0.2251 0.2620 0.0064 0.059 Uiso calc R 1 . . H
H3C 0.0630 0.2952 0.0154 0.059 Uiso calc R 1 . . H
N4 0.2242(7) 0.4924(5) 0.1178(5) 0.0334(14) Uani d . 1 . . N
H4A 0.2624 0.4837 0.0447 0.050 Uiso calc R 1 . . H
H4B 0.2984 0.5078 0.1518 0.050 Uiso calc R 1 . . H
H4C 0.1545 0.5609 0.1204 0.050 Uiso calc R 1 . . H
N5 0.4332(7) 0.0841(6) 0.1130(5) 0.0374(15) Uani d . 1 . . N
H5A 0.4539 0.1437 0.0490 0.056 Uiso calc R 1 . . H
H5B 0.3560 0.0372 0.1094 0.056 Uiso calc R 1 . . H
H5C 0.5146 0.0286 0.1199 0.056 Uiso calc R 1 . . H
N6 0.5275(7) 0.3269(6) 0.1740(6) 0.0342(15) Uani d . 1 . . N
H6A 0.5058 0.3999 0.2080 0.051 Uiso calc R 1 . . H
H6B 0.5212 0.3485 0.1001 0.051 Uiso calc R 1 . . H
H6C 0.6214 0.2941 0.1796 0.051 Uiso calc R 1 . . H
N7A 0.8336(12) 0.1592(12) -0.0726(10) 0.0727(15) Uiso d PD 0.50 . . N
N7B 0.8377(14) 0.1550(12) -0.0710(8) 0.0727(15) Uiso d PD 0.50 . . N
N8 0.4846(7) 0.3273(6) -0.1497(6) 0.0349(15) Uani d . 1 . . N
C1 0.0869(9) 0.0517(7) 0.3227(6) 0.0303(16) Uani d . 1 . . C
C2 0.0066(9) -0.0764(7) 0.3724(7) 0.0404(19) Uani d . 1 . . C
H2A -0.0702 -0.0639 0.4400 0.048 Uiso calc R 1 . . H
H2B -0.0412 -0.1050 0.3159 0.048 Uiso calc R 1 . . H
C3 0.1297(10) -0.1759(8) 0.4029(9) 0.052(3) Uani d . 1 . . C
H3D 0.1445 -0.2467 0.3557 0.062 Uiso calc R 1 . . H
H3E 0.1046 -0.2161 0.4833 0.062 Uiso calc R 1 . . H
C4 0.2742(9) -0.0973(7) 0.3803(7) 0.042(2) Uani d . 1 . . C
H4D 0.3073 -0.0946 0.4517 0.051 Uiso calc R 1 . . H
H4E 0.3561 -0.1380 0.3286 0.051 Uiso calc R 1 . . H
C5 0.2070(8) 0.3641(7) 0.4115(6) 0.0296(15) Uani d . 1 . . C
C6 0.2020(11) 0.4280(9) 0.5168(7) 0.050(2) Uani d . 1 . . C
H6D 0.2191 0.5231 0.4959 0.059 Uiso calc R 1 . . H
H6E 0.1049 0.4171 0.5693 0.059 Uiso calc R 1 . . H
C7 0.3290(12) 0.3526(10) 0.5695(9) 0.065(3) Uani d . 1 . . C
H7A 0.3916 0.4145 0.5894 0.078 Uiso calc R 1 . . H
H7B 0.2888 0.2918 0.6385 0.078 Uiso calc R 1 . . H
C8 0.4195(11) 0.2757(8) 0.4791(7) 0.045(2) Uani d . 1 . . C
H8A 0.5147 0.3167 0.4445 0.054 Uiso calc R 1 . . H
H8B 0.4416 0.1834 0.5123 0.054 Uiso calc R 1 . . H

loop_
_atom_site_aniso_label
_atom_site_aniso_U_11
_atom_site_aniso_U_22
_atom_site_aniso_U_33
_atom_site_aniso_U_12
_atom_site_aniso_U_13
_atom_site_aniso_U_23
Pt1 0.02089(14) 0.02288(14) 0.02666(15) -0.00121(10) -0.00639(10) -0.00165(10)
Pt2 0.02139(14) 0.02030(14) 0.02680(15) -0.00011(10) -0.00470(10) -0.00205(10)
Br1 0.0245(4) 0.0420(4) 0.0527(5) 0.0031(3) -0.0134(3) -0.0028(4)
Br2 0.0342(5) 0.0385(4) 0.0569(5) 0.0091(3) -0.0172(4) -0.0036(4)
O1 0.028(3) 0.029(3) 0.050(4) -0.004(2) -0.003(2) 0.009(2)
O2 0.034(3) 0.051(3) 0.032(3) 0.013(2) -0.014(2) -0.014(2)
O6 0.092(6) 0.041(4) 0.074(5) -0.023(4) -0.023(4) -0.007(3)
O7 0.053(4) 0.048(3) 0.031(3) 0.004(3) -0.006(3) -0.008(3)
O8 0.057(4) 0.056(4) 0.035(3) -0.016(3) -0.002(3) -0.003(3)
N1 0.033(3) 0.020(3) 0.031(3) -0.003(2) -0.003(3) 0.000(2)
N2 0.034(4) 0.029(3) 0.028(3) 0.009(3) -0.011(3) -0.010(2)
N3 0.038(4) 0.043(4) 0.040(4) -0.001(3) -0.013(3) -0.008(3)
N4 0.034(4) 0.025(3) 0.040(4) 0.002(3) -0.009(3) -0.001(3)
N5 0.040(4) 0.034(3) 0.035(4) 0.007(3) 0.000(3) -0.009(3)
N6 0.025(3) 0.029(3) 0.045(4) -0.005(3) -0.002(3) 0.001(3)
N8 0.040(4) 0.032(3) 0.035(4) -0.003(3) -0.008(3) -0.010(3)
C1 0.034(4) 0.025(4) 0.031(4) -0.002(3) -0.006(3) -0.003(3)
C2 0.040(5) 0.030(4) 0.046(5) -0.011(3) 0.002(4) 0.001(3)
C3 0.046(5) 0.024(4) 0.077(7) -0.012(4) -0.003(5) 0.009(4)
C4 0.048(5) 0.022(4) 0.050(5) -0.002(3) -0.008(4) 0.010(3)
C5 0.035(4) 0.027(4) 0.027(4) -0.002(3) -0.003(3) -0.008(3)
C6 0.061(6) 0.056(6) 0.037(5) 0.010(4) -0.016(4) -0.022(4)
C7 0.069(7) 0.079(7) 0.059(7) 0.022(6) -0.035(6) -0.033(5)
C8 0.059(6) 0.042(5) 0.043(5) 0.007(4) -0.031(4) -0.010(4)

loop_
_atom_type_symbol
_atom_type_description
_atom_type_scat_dispersion_real
_atom_type_scat_dispersion_imag
_atom_type_scat_source
Pt Pt -1.7033 8.3905 'International Tables Vol C Tables 4.2.6.8 and 6.1.1.4'
Br Br -0.2901 2.4595 'International Tables Vol C Tables 4.2.6.8 and 6.1.1.4'
O O 0.0106 0.0060 'International Tables Vol C Tables 4.2.6.8 and 6.1.1.4'
N N 0.0061 0.0033 'International Tables Vol C Tables 4.2.6.8 and 6.1.1.4'
C C 0.0033 0.0016 'International Tables Vol C Tables 4.2.6.8 and 6.1.1.4'
H H 0.0000 0.0000 'International Tables Vol C Tables 4.2.6.8 and 6.1.1.4'

loop_
_geom_angle_atom_site_label_1
_geom_angle_atom_site_label_2
_geom_angle_atom_site_label_3
_geom_angle
_geom_angle_publ_flag
O1 Pt1 O2 92.4(2) yes
O1 Pt1 N3 87.3(2) yes
O2 Pt1 N3 176.0(2) yes
O1 Pt1 N4 175.0(2) yes
O2 Pt1 N4 87.7(2) yes
N3 Pt1 N4 92.3(3) yes
O1 Pt1 Br1 89.17(15) yes
O2 Pt1 Br1 87.82(14) yes
N3 Pt1 Br1 88.21(19) yes
N4 Pt1 Br1 85.84(17) yes
O1 Pt1 Pt2 87.17(15) ?
O2 Pt1 Pt2 86.99(14) ?
N3 Pt1 Pt2 96.96(18) yes
N4 Pt1 Pt2 97.82(17) yes
Br1 Pt1 Pt2 173.52(2) yes
N2 Pt2 N1 93.3(2) yes
N2 Pt2 N6 88.9(2) yes
N1 Pt2 N6 177.7(2) yes
N2 Pt2 N5 178.3(2) yes
N1 Pt2 N5 87.6(2) yes
N6 Pt2 N5 90.2(3) yes
N2 Pt2 Br2 94.04(17) yes
N1 Pt2 Br2 95.66(17) yes
N6 Pt2 Br2 83.70(17) yes
N5 Pt2 Br2 84.39(18) yes
N2 Pt2 Pt1 83.33(17) yes
N1 Pt2 Pt1 83.15(17) yes
N6 Pt2 Pt1 97.60(17) yes
N5 Pt2 Pt1 98.26(18) yes
Br2 Pt2 Pt1 177.03(2) yes
C1 O1 Pt1 119.1(5) ?
C5 O2 Pt1 119.4(4) ?
C1 N1 C4 112.3(6) ?
C1 N1 Pt2 123.0(5) ?
C4 N1 Pt2 124.4(5) ?
C5 N2 C8 110.9(6) ?
C5 N2 Pt2 123.3(5) ?
C8 N2 Pt2 125.6(5) ?
O5A N7A O3A 121.7(8) ?
O3B N7A O4B 120.8(14) ?
O5A N7A O4A 120.9(8) ?
O3A N7A O4A 117.4(8) ?
O5B N7B O3B 122.2(8) ?
O5B N7B O4B 120.1(8) ?
O3B N7B O4B 117.8(8) ?
O6 N8 O8 121.1(7) ?
O6 N8 O7 119.9(7) ?
O8 N8 O7 119.0(6) ?
N1 C1 O1 127.3(7) ?
N1 C1 C2 112.5(6) ?
O1 C1 C2 120.2(7) ?
C3 C2 C1 104.2(6) ?
C2 C3 C4 106.1(6) ?
N1 C4 C3 104.6(6) ?
O2 C5 N2 126.8(7) ?
O2 C5 C6 120.9(7) ?
N2 C5 C6 112.3(7) ?
C7 C6 C5 103.5(7) ?
C8 C7 C6 105.4(7) ?
N2 C8 C7 105.9(7) ?
Pt1 N3 H3A 109.5 ?
Pt1 N3 H3B 109.5 ?
H3A N3 H3B 109.5 ?
Pt1 N3 H3C 109.5 ?
H3A N3 H3C 109.5 ?
H3B N3 H3C 109.5 ?
Pt1 N4 H4A 109.5 ?
Pt1 N4 H4B 109.5 ?
H4A N4 H4B 109.5 ?
Pt1 N4 H4C 109.5 ?
H4A N4 H4C 109.5 ?
H4B N4 H4C 109.5 ?
Pt2 N5 H5A 109.5 ?
Pt2 N5 H5B 109.5 ?
H5A N5 H5B 109.5 ?
Pt2 N5 H5C 109.5 ?
H5A N5 H5C 109.5 ?
H5B N5 H5C 109.5 ?
Pt2 N6 H6A 109.5 ?
Pt2 N6 H6B 109.5 ?
H6A N6 H6B 109.5 ?
Pt2 N6 H6C 109.5 ?
H6A N6 H6C 109.5 ?
H6B N6 H6C 109.5 ?
C3 C2 H2A 110.9 ?
C1 C2 H2A 110.9 ?
C3 C2 H2B 110.9 ?
C1 C2 H2B 110.9 ?
H2A C2 H2B 108.9 ?
C2 C3 H3D 110.5 ?
C4 C3 H3D 110.5 ?
C2 C3 H3E 110.5 ?
C4 C3 H3E 110.5 ?
H3D C3 H3E 108.7 ?
N1 C4 H4D 110.8 ?
C3 C4 H4D 110.8 ?
N1 C4 H4E 110.8 ?
C3 C4 H4E 110.8 ?
H4D C4 H4E 108.9 ?
C7 C6 H6D 111.1 ?
C5 C6 H6D 111.1 ?
C7 C6 H6E 111.1 ?
C5 C6 H6E 111.1 ?
H6D C6 H6E 109.0 ?
C8 C7 H7A 110.7 ?
C6 C7 H7A 110.7 ?
C8 C7 H7B 110.7 ?
C6 C7 H7B 110.7 ?
H7A C7 H7B 108.8 ?
N2 C8 H8A 110.6 ?
C7 C8 H8A 110.6 ?
N2 C8 H8B 110.6 ?
C7 C8 H8B 110.6 ?
H8A C8 H8B 108.7 ?

loop_
_geom_bond_atom_site_label_1
_geom_bond_atom_site_label_2
_geom_bond_site_symmetry_2
_geom_bond_distance
_geom_bond_publ_flag
Pt1 Pt2 . 2.6476(4) yes
Pt1 Br1 . 2.5889(8) yes
Pt2 Br2 . 2.5647(9) yes
Pt1 O1 . 2.009(5) yes
Pt1 O2 . 2.023(5) yes
Pt1 N3 . 2.034(6) yes
Pt1 N4 . 2.036(5) yes
Pt2 N2 . 2.025(6) yes
Pt2 N1 . 2.028(5) yes
Pt2 N6 . 2.065(5) yes
Pt2 N5 . 2.067(6) yes
O1 C1 . 1.291(8) ?
O2 C5 . 1.284(9) ?
O3A N7A . 1.240(9) ?
O4A N7A . 1.246(9) ?
O4B N7A . 1.241(19) ?
O5A N7A . 1.220(9) ?
O3B N7B . 1.238(9) ?
O4B N7B . 1.244(9) ?
O5B N7B . 1.214(9) ?
O6 N8 . 1.231(7) ?
O7 N8 . 1.255(8) ?
O8 N8 . 1.242(8) ?
N1 C1 . 1.283(9) ?
N1 C4 . 1.471(8) ?
N2 C5 . 1.296(9) ?
N2 C8 . 1.469(9) ?
C1 C2 . 1.514(9) ?
C2 C3 . 1.486(11) ?
C3 C4 . 1.543(11) ?
C5 C6 . 1.506(10) ?
C6 C7 . 1.504(12) ?
C7 C8 . 1.500(12) ?
N3 H3A . 0.8900 ?
N3 H3B . 0.8900 ?
N3 H3C . 0.8900 ?
N4 H4A . 0.8900 ?
N4 H4B . 0.8900 ?
N4 H4C . 0.8900 ?
N5 H5A . 0.8900 ?
N5 H5B . 0.8900 ?
N5 H5C . 0.8900 ?
N6 H6A . 0.8900 ?
N6 H6B . 0.8900 ?
N6 H6C . 0.8900 ?
C2 H2A . 0.9700 ?
C2 H2B . 0.9700 ?
C3 H3D . 0.9700 ?
C3 H3E . 0.9700 ?
C4 H4D . 0.9700 ?
C4 H4E . 0.9700 ?
C6 H6D . 0.9700 ?
C6 H6E . 0.9700 ?
C7 H7A . 0.9700 ?
C7 H7B . 0.9700 ?
C8 H8A . 0.9700 ?
C8 H8B . 0.9700 ?

loop_
_geom_hbond_atom_site_label_D
_geom_hbond_atom_site_label_H
_geom_hbond_atom_site_label_A
_geom_hbond_site_symmetry_A
_geom_hbond_distance_DH
_geom_hbond_distance_HA
_geom_hbond_distance_DA
_geom_hbond_angle_DHA
_geom_hbond_publ_flag
N3 H3C Br1 . 0.89 2.86 3.242(6) 107 yes
N3 H3A O1 . 0.89 2.56 2.790(8) 96 yes
N3 H3B O7 . 0.89 2.37 3.183(9) 152 yes
N4 H4C Br1 . 0.89 2.81 3.176(6) 107 yes
N4 H4A O7 . 0.89 2.18 2.927(8) 141 yes
N5 H5C Br2 . 0.89 2.72 3.132(7) 110 yes
N5 H5A O3A . 0.89 2.81 3.226(14) 110 yes
N5 H5A O3B . 0.89 2.33 2.866(14) 119 yes
N5 H5A O6 . 0.89 2.43 3.225(9) 150 yes
N6 H6C Br2 . 0.89 2.70 3.111(6) 110 yes
N6 H6C O3A . 0.89 2.40 2.868(13) 113 yes
N6 H6B O3B . 0.89 2.63 3.063(14) 111 yes
N6 H6B O7 . 0.89 2.11 2.982(9) 165 yes
N3 H3A O5A 2_655 0.89 2.24 3.051(14) 151 yes
N3 H3A O5B 2_655 0.89 2.03 2.910(13) 168 yes
N3 H3C O4A 1_455 0.89 2.50 3.120(17) 127 yes
N3 H3C O4B 1_455 0.89 2.11 2.786(18) 132 yes
N4 H4C O3A 2_665 0.89 2.64 3.130(15) 115 yes
N4 H4C O4A 2_665 0.89 2.33 3.170(17) 158 yes
N4 H4C O4B 2_665 0.89 2.09 2.934(16) 158 yes
N4 H4B O7 2_665 0.89 2.58 3.217(8) 129 yes
N4 H4B O8 2_665 0.89 2.19 3.038(9) 160 yes
N5 H5B O5A 2_655 0.89 1.81 2.700(14) 177 yes
N5 H5C O6 2_655 0.89 2.46 3.153(9) 135 yes
N6 H6A O7 2_665 0.89 2.61 3.053(8) 112 yes
N6 H6A O8 2_665 0.89 2.24 3.093(8) 161 yes

loop_
_geom_torsion_atom_site_label_1
_geom_torsion_atom_site_label_2
_geom_torsion_atom_site_label_3
_geom_torsion_atom_site_label_4
_geom_torsion
_geom_torsion_publ_flag
O1 Pt1 Pt2 N1 0.1(2) yes
O2 Pt1 Pt2 N2 -1.5(2) yes
N4 Pt1 Pt2 N6 -2.3(2) yes
N3 Pt1 Pt2 N5 -0.3(2) yes
C4 N1 C1 O1 179.9(7) ?
C4 N1 C1 C2 -0.3(9) ?
N1 C1 C2 C3 -3.4(9) ?
O1 C1 C2 C3 176.5(7) ?
C1 C2 C3 C4 5.3(9) ?
C1 N1 C4 C3 3.7(9) ?
C2 C3 C4 N1 -5.6(9) ?
C8 N2 C5 O2 177.4(7) ?
C8 N2 C5 C6 -1.1(10) ?
O2 C5 C6 C7 173.7(8) ?
N2 C5 C6 C7 -7.7(10) ?
C5 C6 C7 C8 12.9(10) ?
C5 N2 C8 C7 9.6(10) ?
C6 C7 C8 N2 -13.8(10) ?
